data_8101501
loop_
_publ_author_name
'Basu Baul, S.'
'Basu Baul, T. S.'
'Tiekink, E. R. T.'

_publ_section_title
;
Crystal structure of dichlorodimethyl[N-(2-pyridylmethylene)-2-toluidine]
tin, C15H18Cl2N2Sn
;
_journal_issue 2
_journal_name_full 'Zeitschrift f\"ur Kristallographie - New Crystal Structures'
_journal_page_first 211
_journal_page_last 212
_journal_volume 214
_journal_year 1999
_chemical_formula_moiety 'C15 H18 Cl2 N2 Sn '
_chemical_formula_sum 'C15 H18 Cl2 N2 Sn'
_chemical_formula_weight 415.92
_space_group_IT_number 14
_symmetry_cell_setting monoclinic
_symmetry_space_group_name_Hall '-P 2ybc'
_symmetry_space_group_name_H-M 'P 1 21/c 1'
_cell_angle_alpha 90
_cell_angle_beta 109.613(10)
_cell_angle_gamma 90
_cell_formula_units_Z 4
_cell_length_a 16.912(3)
_cell_length_b 7.0266(7)
_cell_length_c 15.441(2)
_cell_measurement_temperature 293
_cell_volume 1728.5(4)
_diffrn_ambient_temperature 293
_exptl_crystal_density_diffrn 1.598
_refine_ls_R_factor_obs 0.0551
_refine_ls_wR_factor_obs 0.0596
_cod_original_sg_symbol_H-M 'P 21/c'
_cod_original_formula_sum 'C15 H18 Cl2 N2 Sn '
_cod_database_code 8101501

loop_
_symmetry_equiv_pos_as_xyz
'  +x,  +y,  +z'
'  -x,1/2+y,1/2-z'
'  -x,  -y,  -z'
'  +x,1/2-y,1/2+z'

loop_
_atom_site_aniso_label
_atom_site_aniso_U_11
_atom_site_aniso_U_22
_atom_site_aniso_U_33
_atom_site_aniso_U_12
_atom_site_aniso_U_13
_atom_site_aniso_U_23
Sn 0.0417(4) 0.0391(4) 0.0399(4) 0.0013(4) 0.0121(3) -0.0021(4)
Cl(1) 0.052(2) 0.073(2) 0.054(2) -0.010(2) 0.019(1) 0.007(2)
Cl(2) 0.086(2) 0.076(2) 0.058(2) -0.011(2) -0.014(2) -0.009(2)
N(1) 0.042(5) 0.042(5) 0.041(5) -0.002(4) 0.015(4) -0.008(4)
N(2) 0.042(5) 0.045(5) 0.047(5) -0.004(4) 0.010(4) 0.002(4)
C(1) 0.052(7) 0.041(6) 0.057(7) 0.012(6) 0.014(5) -0.008(6)
C(2) 0.054(7) 0.034(6) 0.067(8) -0.005(6) 0.012(6) -0.002(6)
C(3) 0.049(6) 0.050(7) 0.082(9) -0.007(6) 0.039(6) 0.006(7)
C(4) 0.057(7) 0.058(7) 0.051(7) -0.011(7) 0.019(6) 0.009(6)
C(5) 0.052(7) 0.047(7) 0.048(7) -0.006(6) 0.014(5) 0.001(6)
C(6) 0.058(7) 0.059(8) 0.036(6) -0.009(6) 0.009(5) 0.005(6)
C(7) 0.044(6) 0.060(7) 0.046(7) -0.013(6) 0.011(5) 0.001(6)
C(8) 0.042(6) 0.076(9) 0.049(7) -0.008(7) 0.011(5) 0.016(7)
C(8') 0.043(6) 0.11(1) 0.077(9) 0.013(8) 0.027(6) 0.010(9)
C(9) 0.047(7) 0.10(1) 0.074(10) -0.018(8) 0.010(7) 0.014(9)
C(10) 0.067(9) 0.09(1) 0.09(1) -0.031(10) 0.020(8) -0.009(9)
C(11) 0.11(1) 0.061(9) 0.08(1) -0.018(10) 0.018(9) -0.014(8)
C(12) 0.061(8) 0.066(8) 0.064(8) -0.008(7) 0.024(6) -0.019(7)
C(21) 0.091(9) 0.059(8) 0.080(9) 0.029(8) 0.054(8) -0.011(7)
C(31) 0.065(8) 0.052(8) 0.11(1) 0.025(7) 0.045(8) -0.013(8)

loop_
_atom_site_label
_atom_site_fract_x
_atom_site_fract_y
_atom_site_fract_z
_atom_site_U_iso_or_equiv
_atom_site_thermal_displace_type
_atom_site_calc_flag
_atom_site_calc_attached_atom
_atom_site_occupancy
Sn 0.29006(4) -0.1929(1) 0.11468(5) 0.0406(2) Uani ? ? 1
Cl(1) 0.1952(2) -0.4145(5) 0.1583(2) 0.0595(9) Uani ? ? 1
Cl(2) 0.3953(2) -0.1162(5) 0.2689(2) 0.083(1) Uani ? ? 1
N(1) 0.3577(5) 0.000(1) 0.0294(5) 0.041(2) Uani ? ? 1
N(2) 0.2201(5) -0.232(1) -0.0508(6) 0.046(3) Uani ? ? 1
C(1) 0.4232(7) 0.116(2) 0.0662(8) 0.051(3) Uani ? ? 1
C(2) 0.4565(7) 0.226(2) 0.0117(8) 0.054(3) Uani ? ? 1
C(3) 0.4237(7) 0.211(2) -0.0809(9) 0.056(4) Uani ? ? 1
C(4) 0.3572(7) 0.089(2) -0.1204(7) 0.055(4) Uani ? ? 1
C(5) 0.3260(7) -0.013(2) -0.0629(7) 0.050(3) Uani ? ? 1
C(6) 0.2557(7) -0.147(2) -0.1009(7) 0.053(3) Uani ? ? 1
C(7) 0.1601(7) -0.379(2) -0.0934(7) 0.051(3) Uani ? ? 1
C(8) 0.0784(7) -0.367(2) -0.0917(8) 0.057(4) Uani ? ? 1
C(8') 0.0477(7) -0.201(2) -0.0518(9) 0.074(4) Uani ? ? 1
C(9) 0.0243(8) -0.516(2) -0.1307(10) 0.076(5) Uani ? ? 1
C(10) 0.0510(9) -0.668(2) -0.1699(10) 0.081(5) Uani ? ? 1
C(11) 0.131(1) -0.678(2) -0.1731(10) 0.085(5) Uani ? ? 1
C(12) 0.1847(8) -0.530(2) -0.1353(8) 0.063(4) Uani ? ? 1
C(21) 0.2203(8) 0.060(2) 0.1148(9) 0.070(4) Uani ? ? 1
C(31) 0.3644(8) -0.426(2) 0.0984(9) 0.071(4) Uani ? ? 1
H(1) 0.4481 0.1242 0.1326 0.0614 Uiso ? ? 1
H(2) 0.5028 0.3122 0.0397 0.0647 Uiso ? ? 1
H(3) 0.4468 0.2852 -0.1195 0.0671 Uiso ? ? 1
H(4) 0.3332 0.0756 -0.1866 0.0663 Uiso ? ? 1
H(6) 0.2357 -0.1716 -0.1665 0.0634 Uiso ? ? 1
H(8a) 0.0519 -0.0864 -0.0851 0.0891 Uiso ? ? 1
H(8b) 0.0817 -0.1868 0.0124 0.0891 Uiso ? ? 1
H(8c) -0.0104 -0.2214 -0.0568 0.0891 Uiso ? ? 1
H(9) -0.0328 -0.5136 -0.1302 0.0912 Uiso ? ? 1
H(10) 0.0121 -0.7705 -0.1962 0.0976 Uiso ? ? 1
H(11) 0.1486 -0.7856 -0.2011 0.1023 Uiso ? ? 1
H(12) 0.2411 -0.5318 -0.1383 0.0753 Uiso ? ? 1
H(21a) 0.2585 0.1611 0.1459 0.0843 Uiso ? ? 1
H(21b) 0.1807 0.0364 0.1467 0.0843 Uiso ? ? 1
H(21c) 0.1901 0.0981 0.0520 0.0843 Uiso ? ? 1
H(31a) 0.3286 -0.5361 0.0757 0.0855 Uiso ? ? 1
H(31b) 0.4063 -0.4569 0.1572 0.0855 Uiso ? ? 1
H(31c) 0.3921 -0.3923 0.0548 0.0855 Uiso ? ? 1

loop_
_geom_bond_atom_site_label_1
_geom_bond_atom_site_label_2
_geom_bond_distance
_geom_bond_site_symmetry_1
_geom_bond_site_symmetry_2
_geom_bond_publ_flag
Sn Cl(1) 2.486(3) ? ? yes
Sn Cl(2) 2.507(3) ? ? yes
Sn N(1) 2.428(9) ? ? yes
Sn N(2) 2.444(8) ? ? yes
Sn C(21) 2.13(1) ? ? yes
Sn C(31) 2.13(1) ? ? yes
N(1) C(1) 1.34(1) ? ? yes
N(1) C(5) 1.35(1) ? ? yes
N(2) C(6) 1.28(1) ? ? yes
N(2) C(7) 1.44(1) ? ? yes
C(1) C(2) 1.39(2) ? ? yes
C(2) C(3) 1.35(2) ? ? yes
C(3) C(4) 1.38(1) ? ? yes
C(4) C(5) 1.38(1) ? ? yes
C(5) C(6) 1.47(1) ? ? yes
C(7) C(8) 1.39(2) ? ? yes
C(7) C(12) 1.37(2) ? ? yes
C(8) C(8') 1.49(2) ? ? yes
C(8) C(9) 1.39(2) ? ? yes
C(9) C(10) 1.37(2) ? ? yes
C(10) C(11) 1.37(2) ? ? yes
C(11) C(12) 1.38(2) ? ? yes
